data_7213259
loop_
_publ_author_name
'Di Vitta, Claudio'
'de Arruda Campos, Ivan P.'
'Farah, Jo\~ao P. S.'
'Zukerman-Schpector, J\'ulio'

_publ_section_title
;
 New reductive addition of hard nucleophiles to
 6,7-bis(methylsulfanyl)-1,4-dihydro-1,4-methanonaphthalene-5,8-dione
;
_journal_issue 21
_journal_name_full 'Journal of the Chemical Society, Perkin Transactions 1'
_journal_page_first 3692
_journal_paper_doi 10.1039/b000575o
_journal_year 2000
_chemical_formula_sum 'C19 H18 O4 S3'
_chemical_formula_weight 406.51
_chemical_name_systematic
; 
 ? 
;
_space_group_IT_number 9
_symmetry_cell_setting monoclinic
_symmetry_space_group_name_Hall 'C -2yc'
_symmetry_space_group_name_H-M 'C 1 c 1'
_atom_sites_solution_hydrogens geom
_atom_sites_solution_primary direct
_atom_sites_solution_secondary difmap
_audit_creation_method 'Manual editing of SHELXL-97 '
_cell_angle_alpha 90.00
_cell_angle_beta 104.683(7)
_cell_angle_gamma 90.00
_cell_formula_units_Z 4
_cell_length_a 20.672(2)
_cell_length_b 10.8482(9)
_cell_length_c 8.7192(9)
_cell_measurement_reflns_used 25
_cell_measurement_temperature 293(2)
_cell_measurement_theta_max 17.23
_cell_measurement_theta_min 10.52
_cell_volume 1891.5(3)
_computing_structure_refinement 'SHELXL-97 (Sheldrick, 1997)'
_computing_structure_solution 'SHELXS-97 (Sheldrick, 1990)'
_diffrn_ambient_temperature 293(2)
_diffrn_measured_fraction_theta_full 0.999
_diffrn_measured_fraction_theta_max 0.999
_diffrn_measurement_device_type 'Enraf Nonius CAD4'
_diffrn_radiation_monochromator graphite
_diffrn_radiation_source 'fine-focus sealed tube'
_diffrn_radiation_type MoK\a
_diffrn_radiation_wavelength 0.71073
_diffrn_reflns_av_R_equivalents 0.0000
_diffrn_reflns_av_sigmaI/netI 0.0663
_diffrn_reflns_limit_h_max 24
_diffrn_reflns_limit_h_min 0
_diffrn_reflns_limit_k_max 13
_diffrn_reflns_limit_k_min 0
_diffrn_reflns_limit_l_max 10
_diffrn_reflns_limit_l_min -10
_diffrn_reflns_number 1816
_diffrn_reflns_theta_full 25.49
_diffrn_reflns_theta_max 25.50
_diffrn_reflns_theta_min 2.04
_diffrn_standards_decay_% 0.8
_diffrn_standards_interval_time 60
_diffrn_standards_number 3
_exptl_absorpt_coefficient_mu 0.414
_exptl_absorpt_correction_type none
_exptl_crystal_colour colourless
_exptl_crystal_density_diffrn 1.428
_exptl_crystal_density_method 'not measured'
_exptl_crystal_description irregular
_exptl_crystal_F_000 848
_exptl_crystal_size_max 0.30
_exptl_crystal_size_mid 0.30
_exptl_crystal_size_min 0.10
_refine_diff_density_max 0.326
_refine_diff_density_min -0.466
_refine_diff_density_rms 0.089
_refine_ls_abs_structure_details 'Flack H D (1983), Acta Cryst. A39, 876-881'
_refine_ls_abs_structure_Flack 0.33(18)
_refine_ls_extinction_method none
_refine_ls_goodness_of_fit_ref 1.148
_refine_ls_hydrogen_treatment mixed
_refine_ls_matrix_type full
_refine_ls_number_parameters 237
_refine_ls_number_reflns 1816
_refine_ls_number_restraints 2
_refine_ls_restrained_S_all 1.147
_refine_ls_R_factor_all 0.1001
_refine_ls_R_factor_gt 0.0550
_refine_ls_shift/su_max 0.000
_refine_ls_shift/su_mean 0.000
_refine_ls_structure_factor_coef Fsqd
_refine_ls_weighting_details 'calc w=1/[\s^2^(Fo^2^)+(0.0830P)^2^+0.7374P] where P=(Fo^2^+2Fc^2^)/3'
_refine_ls_weighting_scheme calc
_refine_ls_wR_factor_gt 0.1261
_refine_ls_wR_factor_ref 0.1563
_reflns_number_gt 1174
_reflns_number_total 1816
_reflns_threshold_expression >2sigma(I)
_cod_data_source_file b000575osup1.cif
_cod_data_source_block JZS-41
_cod_depositor_comments
;
The following automatic conversions were performed:

'_symmetry_cell_setting' value 'Monoclinic' changed to 'monoclinic'
according to /home/saulius/struct/CIF-dictionaries/cif_core.dic
dictionary named 'cif_core.dic' version 2.4.2 from 2011-04-26.

Automatic conversion script
Id: cif_fix_values 1891 2012-01-12 08:04:46Z andrius 
;
_cod_original_cell_volume 1891.4(3)
_cod_original_sg_symbol_H-M Cc
_cod_database_code 7213259

loop_
_symmetry_equiv_pos_as_xyz
'x, y, z'
'x, -y, z+1/2'
'x+1/2, y+1/2, z'
'x+1/2, -y+1/2, z+1/2'

loop_
_atom_site_label
_atom_site_type_symbol
_atom_site_fract_x
_atom_site_fract_y
_atom_site_fract_z
_atom_site_U_iso_or_equiv
_atom_site_adp_type
_atom_site_occupancy
_atom_site_symmetry_multiplicity
_atom_site_calc_flag
_atom_site_refinement_flags
S1 S 0.83984(10) 0.3091(2) 0.1991(2) 0.0435(6) Uani 1 1 d .
S2 S 0.71662(13) 0.0945(2) -0.1118(2) 0.0548(7) Uani 1 1 d .
S3 S 0.55788(13) 0.1481(3) -0.2152(2) 0.0594(7) Uani 1 1 d .
O1 O 0.5143(3) 0.3137(7) 0.0104(7) 0.0583(18) Uani 1 1 d .
H1O1 H 0.4770 0.2600 -0.0509 0.070 Uiso 1 1 d R
O2 O 0.7856(3) 0.2071(5) 0.2084(6) 0.0386(13) Uani 1 1 d .
O11 O 0.8093(3) 0.4249(6) 0.1656(7) 0.0550(16) Uani 1 1 d .
O12 O 0.8906(3) 0.2913(8) 0.3408(7) 0.071(2) Uani 1 1 d .
C1 C 0.7170(3) 0.2337(7) 0.1552(8) 0.0293(16) Uani 1 1 d .
C2 C 0.6783(4) 0.1824(7) 0.0114(8) 0.0346(18) Uani 1 1 d .
C3 C 0.6106(4) 0.2077(8) -0.0364(8) 0.0390(19) Uani 1 1 d .
C4 C 0.5792(4) 0.2857(8) 0.0535(9) 0.0356(18) Uani 1 1 d .
C5 C 0.6188(4) 0.3344(7) 0.1935(9) 0.0377(19) Uani 1 1 d .
C6 C 0.6864(4) 0.3074(7) 0.2428(7) 0.0312(16) Uani 1 1 d .
C7 C 0.7131(5) 0.3725(7) 0.4042(9) 0.041(2) Uani 1 1 d .
H7 H 0.7617 0.3821 0.4436 0.049 Uiso 1 1 calc R
C8 C 0.6709(5) 0.4893(8) 0.3654(10) 0.046(2) Uani 1 1 d .
H8A H 0.6803 0.5358 0.2785 0.055 Uiso 1 1 calc R
H8B H 0.6746 0.5422 0.4570 0.055 Uiso 1 1 calc R
C9 C 0.6033(4) 0.4196(9) 0.3174(9) 0.046(2) Uani 1 1 d .
H9 H 0.5626 0.4696 0.2855 0.055 Uiso 1 1 calc R
C10 C 0.6121(5) 0.3420(9) 0.4669(10) 0.055(3) Uani 1 1 d .
H10 H 0.5785 0.3205 0.5155 0.066 Uiso 1 1 calc R
C11 C 0.6750(5) 0.3109(9) 0.5148(9) 0.052(2) Uani 1 1 d .
H11 H 0.6937 0.2603 0.6008 0.062 Uiso 1 1 calc R
C111 C 0.8703(4) 0.2582(9) 0.0375(9) 0.0391(19) Uani 1 1 d .
C112 C 0.8555(5) 0.3276(9) -0.1021(11) 0.055(2) Uani 1 1 d .
H112 H 0.8302 0.3994 -0.1104 0.065 Uiso 1 1 calc R
C113 C 0.8793(5) 0.2867(11) -0.2271(12) 0.063(3) Uani 1 1 d .
H113 H 0.8700 0.3309 -0.3216 0.075 Uiso 1 1 calc R
C114 C 0.9159(6) 0.1838(13) -0.2131(13) 0.072(3) Uani 1 1 d .
H114 H 0.9322 0.1580 -0.2979 0.087 Uiso 1 1 calc R
C115 C 0.9301(5) 0.1142(11) -0.0740(14) 0.070(3) Uani 1 1 d .
H115 H 0.9541 0.0409 -0.0674 0.084 Uiso 1 1 calc R
C116 C 0.9082(5) 0.1558(9) 0.0534(11) 0.051(2) Uani 1 1 d .
H116 H 0.9194 0.1135 0.1493 0.062 Uiso 1 1 calc R
C21 C 0.7596(6) -0.0235(9) 0.0124(12) 0.070(3) Uani 1 1 d .
H21A H 0.7898 0.0124 0.1034 0.105 Uiso 1 1 calc R
H21B H 0.7843 -0.0725 -0.0449 0.105 Uiso 1 1 calc R
H21C H 0.7279 -0.0748 0.0463 0.105 Uiso 1 1 calc R
C31 C 0.5441(9) -0.0046(13) -0.1656(16) 0.109(5) Uani 1 1 d .
H31A H 0.5853 -0.0496 -0.1455 0.164 Uiso 1 1 calc R
H31B H 0.5119 -0.0423 -0.2518 0.164 Uiso 1 1 calc R
H31C H 0.5274 -0.0054 -0.0724 0.164 Uiso 1 1 calc R

loop_
_atom_site_aniso_label
_atom_site_aniso_U_11
_atom_site_aniso_U_22
_atom_site_aniso_U_33
_atom_site_aniso_U_23
_atom_site_aniso_U_13
_atom_site_aniso_U_12
S1 0.0348(10) 0.0630(15) 0.0321(10) -0.0038(10) 0.0075(8) 0.0038(12)
S2 0.0732(16) 0.0706(16) 0.0267(9) -0.0075(10) 0.0241(10) 0.0112(13)
S3 0.0623(15) 0.088(2) 0.0257(10) -0.0129(12) 0.0077(10) -0.0139(15)
O1 0.041(3) 0.089(5) 0.043(4) -0.017(3) 0.008(3) 0.000(3)
O2 0.041(3) 0.046(4) 0.031(3) 0.004(2) 0.013(2) 0.009(3)
O11 0.064(4) 0.053(4) 0.055(4) -0.008(3) 0.028(3) 0.001(3)
O12 0.042(3) 0.133(6) 0.031(3) -0.008(4) -0.004(3) 0.005(4)
C1 0.032(4) 0.031(4) 0.024(3) 0.009(3) 0.006(3) 0.004(3)
C2 0.052(5) 0.040(5) 0.017(3) -0.002(3) 0.018(3) -0.002(4)
C3 0.045(5) 0.056(6) 0.014(3) -0.006(3) 0.003(3) -0.006(4)
C4 0.034(4) 0.047(5) 0.026(4) -0.004(3) 0.008(3) -0.008(4)
C5 0.038(4) 0.048(5) 0.033(4) 0.001(4) 0.021(4) 0.004(4)
C6 0.041(4) 0.034(4) 0.021(3) -0.006(3) 0.012(3) 0.003(4)
C7 0.051(5) 0.043(5) 0.023(4) -0.012(3) -0.003(3) 0.003(4)
C8 0.058(5) 0.046(5) 0.033(4) -0.005(4) 0.013(4) 0.001(4)
C9 0.051(5) 0.059(6) 0.030(4) -0.001(4) 0.015(4) 0.013(5)
C10 0.075(7) 0.067(7) 0.038(5) 0.002(4) 0.040(5) 0.010(5)
C11 0.090(8) 0.051(6) 0.021(4) 0.000(4) 0.027(4) 0.011(5)
C111 0.031(4) 0.059(5) 0.030(4) 0.000(4) 0.014(3) 0.001(4)
C112 0.060(6) 0.058(6) 0.051(5) 0.013(5) 0.025(5) 0.018(5)
C113 0.062(6) 0.091(9) 0.044(5) 0.008(5) 0.030(5) -0.001(6)
C114 0.069(7) 0.111(10) 0.049(6) -0.012(6) 0.037(5) -0.012(7)
C115 0.068(7) 0.074(8) 0.081(8) -0.005(6) 0.040(6) 0.022(6)
C116 0.052(5) 0.063(6) 0.042(5) 0.008(4) 0.018(4) 0.013(5)
C21 0.119(10) 0.035(5) 0.074(7) -0.010(5) 0.058(7) 0.010(6)
C31 0.148(13) 0.096(10) 0.076(8) -0.032(8) 0.016(8) -0.072(9)

loop_
_atom_type_symbol
_atom_type_description
_atom_type_scat_dispersion_real
_atom_type_scat_dispersion_imag
_atom_type_scat_source
C C 0.0033 0.0016 'International Tables Vol C Tables 4.2.6.8 and 6.1.1.4'
H H 0.0000 0.0000 'International Tables Vol C Tables 4.2.6.8 and 6.1.1.4'
O O 0.0106 0.0060 'International Tables Vol C Tables 4.2.6.8 and 6.1.1.4'
S S 0.1246 0.1234 'International Tables Vol C Tables 4.2.6.8 and 6.1.1.4'

loop_
_geom_angle_atom_site_label_1
_geom_angle_atom_site_label_2
_geom_angle_atom_site_label_3
_geom_angle
O11 S1 O12 119.9(4)
O11 S1 O2 110.3(3)
O12 S1 O2 103.6(4)
O11 S1 C111 110.2(4)
O12 S1 C111 108.5(4)
O2 S1 C111 102.8(3)
C21 S2 C2 104.6(4)
C31 S3 C3 103.3(5)
C1 O2 S1 120.3(5)
C6 C1 O2 120.5(6)
C6 C1 C2 119.0(7)
O2 C1 C2 120.5(7)
C3 C2 C1 119.3(7)
C3 C2 S2 120.0(6)
C1 C2 S2 120.6(6)
C2 C3 C4 121.5(7)
C2 C3 S3 122.6(6)
C4 C3 S3 115.8(6)
O1 C4 C5 119.1(7)
O1 C4 C3 123.4(7)
C5 C4 C3 117.5(7)
C6 C5 C4 121.0(7)
C6 C5 C9 106.7(7)
C4 C5 C9 132.3(7)
C1 C6 C5 121.6(7)
C1 C6 C7 131.7(7)
C5 C6 C7 106.6(6)
C8 C7 C11 98.3(7)
C8 C7 C6 97.2(6)
C11 C7 C6 104.4(7)
C7 C8 C9 94.6(7)
C5 C9 C10 105.8(7)
C5 C9 C8 98.7(6)
C10 C9 C8 97.8(7)
C11 C10 C9 108.0(8)
C10 C11 C7 108.3(7)
C116 C111 C112 121.9(8)
C116 C111 S1 119.4(6)
C112 C111 S1 118.7(7)
C113 C112 C111 118.1(9)
C114 C113 C112 120.3(10)
C113 C114 C115 121.4(10)
C116 C115 C114 118.9(10)
C111 C116 C115 119.3(9)

loop_
_geom_bond_atom_site_label_1
_geom_bond_atom_site_label_2
_geom_bond_distance
S1 O11 1.402(7)
S1 O12 1.417(6)
S1 O2 1.592(6)
S1 C111 1.771(8)
S2 C21 1.765(11)
S2 C2 1.767(8)
S3 C31 1.753(14)
S3 C3 1.782(7)
O1 C4 1.334(9)
O2 C1 1.405(8)
C1 C6 1.368(10)
C1 C2 1.420(10)
C2 C3 1.382(11)
C3 C4 1.417(11)
C4 C5 1.391(11)
C5 C6 1.384(11)
C5 C9 1.516(11)
C6 C7 1.546(10)
C7 C8 1.527(12)
C7 C11 1.544(12)
C8 C9 1.550(13)
C9 C10 1.524(12)
C10 C11 1.306(13)
C111 C116 1.346(13)
C111 C112 1.397(12)
C112 C113 1.379(13)
C113 C114 1.336(16)
C114 C115 1.395(17)
C115 C116 1.378(14)
